data_7039269
loop_
_publ_author_name
'Vats, Bal Govind'
'Das, Debasish'
'Sadhu, Biswajit'
'Kannan, S.'
'Pius, I. C.'
'Noronha, D. M.'
'Sundararajan, Mahesh'
'Kumar, Mukesh'

_publ_section_title
;
 Selective recognition of uranyl ions from bulk of thorium(iv) and
 lanthanide(iii) ions by tetraalkyl urea: a combined experimental and
 quantum chemical study.
;
_journal_issue 25
_journal_name_full 'Dalton transactions (Cambridge, England : 2003)'
_journal_page_first 10319
_journal_page_last 10325
_journal_paper_doi 10.1039/c6dt01191h
_journal_volume 45
_journal_year 2016
_chemical_formula_moiety 'C26 H56 Cl2 N4 O4 U'
_chemical_formula_sum 'C26 H56 Cl2 N4 O4 U'
_chemical_formula_weight 797.67
_space_group_crystal_system monoclinic
_space_group_IT_number 14
_space_group_name_Hall '-P 2yn'
_space_group_name_H-M_alt 'P 1 21/n 1'
_symmetry_space_group_name_Hall '-P 2yn'
_symmetry_space_group_name_H-M 'P 1 21/n 1'
_atom_sites_solution_hydrogens geom
_audit_creation_date 2016-04-12
_audit_creation_method
;
Olex2 1.2
(compiled 2015.09.30 svn.r3233 for OlexSys, GUI svn.r5103)
;
_audit_update_record
;
2016-04-12 deposited with the CCDC.
2016-05-12 downloaded from the CCDC.
;
_cell_angle_alpha 90
_cell_angle_beta 98.738(2)
_cell_angle_gamma 90
_cell_formula_units_Z 2
_cell_length_a 9.1746(2)
_cell_length_b 14.7815(3)
_cell_length_c 13.3902(3)
_cell_measurement_reflns_used 6802
_cell_measurement_temperature 293(2)
_cell_measurement_theta_max 69.5810
_cell_measurement_theta_min 2.9840
_cell_volume 1794.83(7)
_computing_cell_refinement
;
CrysAlisPro, Agilent Technologies,
Version 1.171.36.32 (release 02-08-2013 CrysAlis171 .NET)
(compiled Aug  2 2013,16:46:58)
;
_computing_data_collection
;
CrysAlisPro, Agilent Technologies,
Version 1.171.36.32 (release 02-08-2013 CrysAlis171 .NET)
(compiled Aug  2 2013,16:46:58)
;
_computing_data_reduction
;
CrysAlisPro, Agilent Technologies,
Version 1.171.36.32 (release 02-08-2013 CrysAlis171 .NET)
(compiled Aug  2 2013,16:46:58)
;
_computing_molecular_graphics 'Olex2 (Dolomanov et al., 2009)'
_computing_publication_material 'Olex2 (Dolomanov et al., 2009)'
_computing_structure_refinement 'ShelXL (Sheldrick, 2015)'
_computing_structure_solution 'olex2.solve (Bourhis et al., 2015)'
_diffrn_ambient_temperature 293(2)
_diffrn_detector_area_resol_mean 8.3200
_diffrn_measured_fraction_theta_full 0.995
_diffrn_measured_fraction_theta_max 0.982
_diffrn_measurement_details
;
  1 omega    7.00   36.00   1.0000    1.0000
omega____ theta____ kappa____ phi______ frames
    -        0.0000  -99.0000   30.0000 29

  2 omega   46.00   83.00   1.0000    1.0000
omega____ theta____ kappa____ phi______ frames
    -        0.0000   77.0000 -180.0000 37

  3 omega   57.00   93.00   1.0000    1.0000
omega____ theta____ kappa____ phi______ frames
    -        0.0000  178.0000   90.0000 36

  4 omega -153.00  -83.00   1.0000    1.0000
omega____ theta____ kappa____ phi______ frames
    -      -54.7289  -95.0000  120.0000 70

  5 omega -107.00  -81.00   1.0000    1.0000
omega____ theta____ kappa____ phi______ frames
    -      -54.7289  -95.0000  -90.0000 26

  6 omega  -74.00   45.00   1.0000    1.0000
omega____ theta____ kappa____ phi______ frames
    -      -54.7289   45.0000 -180.0000 119

  7 omega   53.00  109.00   1.0000    1.0000
omega____ theta____ kappa____ phi______ frames
    -       54.7289 -126.0000 -180.0000 56

  8 omega   74.00  147.00   1.0000    1.0000
omega____ theta____ kappa____ phi______ frames
    -       54.7289  126.0000   90.0000 73

  9 omega   32.00  112.00   1.0000    1.0000
omega____ theta____ kappa____ phi______ frames
    -      109.4577 -112.0000 -150.0000 80

 10 omega   68.00  153.00   1.0000    1.0000
omega____ theta____ kappa____ phi______ frames
    -      109.4577   64.0000 -150.0000 85

 11 omega   21.00   77.00   1.0000    1.0000
omega____ theta____ kappa____ phi______ frames
    -      109.4577  -50.0000   30.0000 56

 12 omega   13.00   63.00   1.0000    1.0000
omega____ theta____ kappa____ phi______ frames
    -      109.4577  -25.0000  -60.0000 50

 13 omega   64.00  153.00   1.0000    1.0000
omega____ theta____ kappa____ phi______ frames
    -      109.4577  141.0000   24.0000 89

 14 omega   78.00  109.00   1.0000    1.0000
omega____ theta____ kappa____ phi______ frames
    -      109.4577 -112.0000   90.0000 31

 15 omega   36.00  136.00   1.0000    1.0000
omega____ theta____ kappa____ phi______ frames
    -      109.4577  178.0000 -120.0000 100

 16 omega   21.00   83.00   1.0000    1.0000
omega____ theta____ kappa____ phi______ frames
    -      109.4577 -112.0000  -30.0000 62

 17 omega -102.00  -35.00   1.0000    1.0000
omega____ theta____ kappa____ phi______ frames
    -        0.0000 -178.0000  150.0000 67

 18 omega   -1.00  155.00   1.0000    1.0000
omega____ theta____ kappa____ phi______ frames
    -       54.7289   45.0000    0.0000 156

 19 omega    4.00  157.00   1.0000    1.0000
omega____ theta____ kappa____ phi______ frames
    -       54.7289   77.0000   60.0000 153

 20 omega    4.00  157.00   1.0000    1.0000
omega____ theta____ kappa____ phi______ frames
    -       54.7289   77.0000  150.0000 153

 21 omega   61.00  158.00   1.0000    1.0000
omega____ theta____ kappa____ phi______ frames
    -      109.4577   64.0000  -90.0000 97

 22 omega   49.00  158.00   1.0000    1.0000
omega____ theta____ kappa____ phi______ frames
    -      109.4577   38.0000  120.0000 109

 23 omega   59.00  158.00   1.0000    1.0000
omega____ theta____ kappa____ phi______ frames
    -      109.4577   77.0000    0.0000 99

 24 omega   61.00  158.00   1.0000    1.0000
omega____ theta____ kappa____ phi______ frames
    -      109.4577   64.0000  -30.0000 97

 25 omega   56.00  158.00   1.0000    1.0000
omega____ theta____ kappa____ phi______ frames
    -      109.4577   50.0000 -180.0000 102

 26 omega  -20.00   56.00   1.0000    1.0000
omega____ theta____ kappa____ phi______ frames
    -        0.0000  -99.0000 -180.0000 76

 27 omega   72.00  157.00   1.0000    1.0000
omega____ theta____ kappa____ phi______ frames
    -       54.7289  126.0000 -180.0000 85

 28 omega    4.00  157.00   1.0000    1.0000
omega____ theta____ kappa____ phi______ frames
    -       54.7289   77.0000  -30.0000 153

 29 omega    4.00  157.00   1.0000    1.0000
omega____ theta____ kappa____ phi______ frames
    -       54.7289   77.0000 -120.0000 153

 30 omega    6.00  112.00   1.0000    1.0000
omega____ theta____ kappa____ phi______ frames
    -      109.4577  -77.0000  -30.0000 106
;
_diffrn_measurement_device_type 'SuperNova, Single source at offset, Titan'
_diffrn_measurement_method '\w scans'
_diffrn_orient_matrix_UB_11 0.0013127000
_diffrn_orient_matrix_UB_12 -0.1037842000
_diffrn_orient_matrix_UB_13 -0.0099941000
_diffrn_orient_matrix_UB_21 0.0942053000
_diffrn_orient_matrix_UB_22 0.0080339000
_diffrn_orient_matrix_UB_23 -0.0855393000
_diffrn_orient_matrix_UB_31 0.1414345000
_diffrn_orient_matrix_UB_32 -0.0043835000
_diffrn_orient_matrix_UB_33 0.0783146000
_diffrn_radiation_monochromator mirror
_diffrn_radiation_type CuK\a
_diffrn_radiation_wavelength 1.54184
_diffrn_reflns_av_R_equivalents 0.1212
_diffrn_reflns_av_unetI/netI 0.0616
_diffrn_reflns_Laue_measured_fraction_full 0.995
_diffrn_reflns_Laue_measured_fraction_max 0.982
_diffrn_reflns_limit_h_max 11
_diffrn_reflns_limit_h_min -10
_diffrn_reflns_limit_k_max 17
_diffrn_reflns_limit_k_min -17
_diffrn_reflns_limit_l_max 16
_diffrn_reflns_limit_l_min -16
_diffrn_reflns_number 16213
_diffrn_reflns_point_group_measured_fraction_full 0.995
_diffrn_reflns_point_group_measured_fraction_max 0.982
_diffrn_reflns_theta_full 67.684
_diffrn_reflns_theta_max 70.022
_diffrn_reflns_theta_min 4.484
_diffrn_source 'SuperNova (Cu) X-ray Source'
_exptl_absorpt_coefficient_mu 14.348
_exptl_absorpt_correction_T_max 0.258
_exptl_absorpt_correction_T_min 0.057
_exptl_absorpt_correction_type analytical
_exptl_absorpt_process_details
;
CrysAlisPro, Agilent Technologies,
Version 1.171.36.32 (release 02-08-2013 CrysAlis171 .NET)
(compiled Aug  2 2013,16:46:58)
Analytical numeric absorption correction using a multifaceted crystal
            model based on expressions derived by R.C. Clark & J.S. Reid.
(Clark, R. C. & Reid, J. S. (1995). Acta Cryst. A51, 887-897)
;
_exptl_crystal_colour 'clear yellowish'
_exptl_crystal_colour_lustre clear
_exptl_crystal_colour_modifier yellowish
_exptl_crystal_density_diffrn 1.476
_exptl_crystal_F_000 796
_exptl_crystal_size_max 0.4327
_exptl_crystal_size_mid 0.2542
_exptl_crystal_size_min 0.1761
_refine_diff_density_max 2.263
_refine_diff_density_min -1.669
_refine_diff_density_rms 0.162
_refine_ls_extinction_method none
_refine_ls_goodness_of_fit_ref 1.065
_refine_ls_hydrogen_treatment constr
_refine_ls_matrix_type full
_refine_ls_number_parameters 175
_refine_ls_number_reflns 3347
_refine_ls_number_restraints 0
_refine_ls_restrained_S_all 1.065
_refine_ls_R_factor_all 0.0791
_refine_ls_R_factor_gt 0.0567
_refine_ls_shift/su_max 0.000
_refine_ls_shift/su_mean 0.000
_refine_ls_structure_factor_coef Fsqd
_refine_ls_weighting_details 'w=1/[\s^2^(Fo^2^)+(0.0971P)^2^] where P=(Fo^2^+2Fc^2^)/3'
_refine_ls_weighting_scheme calc
_refine_ls_wR_factor_gt 0.1491
_refine_ls_wR_factor_ref 0.1655
_reflns_Friedel_coverage 0.000
_reflns_number_gt 2238
_reflns_number_total 3347
_reflns_threshold_expression 'I > 2\s(I)'
_cod_data_source_file c6dt01191h2.cif
_cod_data_source_block exp_18
_cod_depositor_comments 'Adding full bibliography for 7039269--7039271.cif.'
_cod_original_cell_volume 1794.84(7)
_cod_database_code 7039269
_chemical_oxdiff_formula C26H56N4O4Cl2U1
_shelx_space_group_comment
;
The symmetry employed for this shelxl refinement is uniquely defined
by the following loop, which should always be used as a source of
symmetry information in preference to the above space-group names.
They are only intended as comments.
;
_reflns_odcompleteness_completeness 99.64
_reflns_odcompleteness_iscentric 1
_reflns_odcompleteness_theta 66.97
_olex2_refinement_description
;
1. Fixed Uiso
 At 1.2 times of:
  All C(H) groups, All C(H,H) groups
 At 1.5 times of:
  All C(H,H,H) groups
2.a Ternary CH refined with riding coordinates:
 C7(H7), C11(H11)
2.b Secondary CH2 refined with riding coordinates:
 C2(H2A,H2B), C6(H6A,H6B), C4(H4A,H4B), C10(H10A,H10B)
2.c Idealised Me refined as rotating group:
 C3(H3A,H3B,H3C), C9(H9A,H9B,H9C), C8(H8A,H8B,H8C), C12(H12A,H12B,H12C),
 C5(H5A,H5B,H5C), C13(H13A,H13B,H13C)
;
_shelx_shelxl_version_number 2014/7
_olex2_date_sample_data_collection 1386334944.93
_olex2_submission_special_instructions 'No special instructions were received'

loop_
_space_group_symop_operation_xyz
'x, y, z'
'-x+1/2, y+1/2, -z+1/2'
'-x, -y, -z'
'x-1/2, -y-1/2, z-1/2'

loop_
_atom_site_label
_atom_site_type_symbol
_atom_site_fract_x
_atom_site_fract_y
_atom_site_fract_z
_atom_site_U_iso_or_equiv
_atom_site_adp_type
_atom_site_occupancy
_atom_site_site_symmetry_order
_atom_site_calc_flag
_atom_site_refinement_flags_posn
_atom_site_refinement_flags_adp
_atom_site_refinement_flags_occupancy
U U 0.5000 1.0000 0.5000 0.0559(2) Uani 1 2 d S T P
Cl Cl 0.2857(4) 1.1224(2) 0.4926(2) 0.1036(10) Uani 1 1 d . . .
O2 O 0.3537(7) 0.9106(4) 0.3897(4) 0.0648(16) Uani 1 1 d . . .
N1 N 0.3575(9) 0.7940(5) 0.2799(6) 0.066(2) Uani 1 1 d . . .
N2 N 0.1418(9) 0.8327(5) 0.3436(6) 0.068(2) Uani 1 1 d . . .
C1 C 0.2833(11) 0.8461(6) 0.3393(6) 0.059(2) Uani 1 1 d . . .
C2 C 0.0759(12) 0.8816(8) 0.4220(9) 0.085(3) Uani 1 1 d . . .
H2A H -0.0304 0.8827 0.4026 0.102 Uiso 1 1 calc R . .
H2B H 0.1104 0.9437 0.4246 0.102 Uiso 1 1 calc R . .
C7 C 0.4780(13) 0.9132(7) 0.1853(8) 0.078(3) Uani 1 1 d . . .
H7 H 0.4327 0.9611 0.2208 0.094 Uiso 1 1 calc R . .
C6 C 0.4963(12) 0.8292(7) 0.2530(8) 0.072(3) Uani 1 1 d . . .
H6A H 0.5427 0.7819 0.2187 0.086 Uiso 1 1 calc R . .
H6B H 0.5621 0.8438 0.3146 0.086 Uiso 1 1 calc R . .
C4 C 0.0343(13) 0.7925(8) 0.2607(9) 0.086(3) Uani 1 1 d . . .
H4A H 0.0873 0.7692 0.2088 0.103 Uiso 1 1 calc R . .
H4B H -0.0321 0.8395 0.2305 0.103 Uiso 1 1 calc R . .
C10 C 0.3381(13) 0.6951(7) 0.2731(8) 0.079(3) Uani 1 1 d . . .
H10A H 0.3445 0.6757 0.2047 0.095 Uiso 1 1 calc R . .
H10B H 0.2406 0.6797 0.2874 0.095 Uiso 1 1 calc R . .
C3 C 0.1113(14) 0.8409(9) 0.5262(9) 0.102(4) Uani 1 1 d . . .
H3A H 0.0785 0.7792 0.5244 0.153 Uiso 1 1 calc GR . .
H3B H 0.0620 0.8746 0.5724 0.153 Uiso 1 1 calc GR . .
H3C H 0.2158 0.8430 0.5480 0.153 Uiso 1 1 calc GR . .
C11 C 0.4538(15) 0.6440(7) 0.3468(11) 0.095(4) Uani 1 1 d . . .
H11 H 0.5518 0.6651 0.3367 0.114 Uiso 1 1 calc R . .
C9 C 0.3779(17) 0.8931(9) 0.0871(9) 0.117(5) Uani 1 1 d . . .
H9A H 0.3499 0.9488 0.0525 0.176 Uiso 1 1 calc GR . .
H9B H 0.2912 0.8623 0.1013 0.176 Uiso 1 1 calc GR . .
H9C H 0.4290 0.8555 0.0454 0.176 Uiso 1 1 calc GR . .
C8 C 0.6287(16) 0.9449(12) 0.1681(10) 0.122(5) Uani 1 1 d . . .
H8A H 0.6720 0.9005 0.1293 0.183 Uiso 1 1 calc GR . .
H8B H 0.6905 0.9533 0.2320 0.183 Uiso 1 1 calc GR . .
H8C H 0.6194 1.0012 0.1319 0.183 Uiso 1 1 calc GR . .
C12 C 0.440(2) 0.5450(9) 0.3172(13) 0.153(7) Uani 1 1 d . . .
H12A H 0.3532 0.5200 0.3386 0.229 Uiso 1 1 calc GR . .
H12B H 0.5253 0.5127 0.3492 0.229 Uiso 1 1 calc GR . .
H12C H 0.4328 0.5396 0.2452 0.229 Uiso 1 1 calc GR . .
O1 O 0.4395(8) 0.9450(5) 0.6031(5) 0.081(2) Uani 1 1 d . . .
C5 C -0.0564(15) 0.7156(10) 0.2987(11) 0.117(5) Uani 1 1 d . . .
H5A H -0.1118 0.6851 0.2420 0.176 Uiso 1 1 calc GR . .
H5B H -0.1228 0.7404 0.3405 0.176 Uiso 1 1 calc GR . .
H5C H 0.0089 0.6734 0.3374 0.176 Uiso 1 1 calc GR . .
C13 C 0.438(2) 0.6588(10) 0.4545(11) 0.136(6) Uani 1 1 d . . .
H13A H 0.4392 0.7225 0.4684 0.204 Uiso 1 1 calc GR . .
H13B H 0.5178 0.6299 0.4972 0.204 Uiso 1 1 calc GR . .
H13C H 0.3460 0.6335 0.4672 0.204 Uiso 1 1 calc GR . .

loop_
_atom_site_aniso_label
_atom_site_aniso_U_11
_atom_site_aniso_U_22
_atom_site_aniso_U_33
_atom_site_aniso_U_23
_atom_site_aniso_U_13
_atom_site_aniso_U_12
U 0.0584(3) 0.0665(3) 0.0444(3) -0.0032(2) 0.0134(2) -0.0067(2)
Cl 0.092(2) 0.119(2) 0.093(2) -0.0235(19) -0.0065(17) 0.0311(19)
O2 0.069(4) 0.077(4) 0.051(4) -0.008(3) 0.019(3) -0.010(3)
N1 0.082(6) 0.061(4) 0.057(5) -0.009(4) 0.013(4) 0.004(4)
N2 0.063(5) 0.081(5) 0.061(5) -0.009(4) 0.014(4) -0.007(4)
C1 0.067(6) 0.065(5) 0.043(5) -0.001(4) 0.006(4) -0.009(4)
C2 0.068(6) 0.102(8) 0.088(8) -0.014(7) 0.025(6) -0.021(6)
C7 0.102(8) 0.077(7) 0.061(6) 0.008(5) 0.031(6) 0.013(6)
C6 0.087(7) 0.080(7) 0.051(6) 0.002(5) 0.023(5) 0.009(6)
C4 0.081(8) 0.100(8) 0.073(7) -0.003(6) -0.003(6) -0.010(7)
C10 0.092(8) 0.084(7) 0.062(6) -0.019(5) 0.013(6) -0.011(6)
C3 0.108(10) 0.130(11) 0.075(8) -0.015(8) 0.034(7) -0.026(8)
C11 0.100(9) 0.066(7) 0.119(10) 0.005(7) 0.011(8) 0.005(6)
C9 0.161(14) 0.127(11) 0.065(8) 0.020(7) 0.023(8) 0.040(10)
C8 0.125(12) 0.156(13) 0.104(10) 0.015(10) 0.081(9) 0.003(11)
C12 0.23(2) 0.063(9) 0.170(16) -0.003(10) 0.035(15) 0.015(11)
O1 0.103(6) 0.093(5) 0.051(4) 0.015(4) 0.024(4) -0.022(5)
C5 0.098(10) 0.121(11) 0.127(12) -0.016(9) 0.001(9) -0.042(9)
C13 0.188(15) 0.132(13) 0.075(9) 0.010(9) -0.024(11) 0.040(12)

loop_
_atom_type_symbol
_atom_type_description
_atom_type_scat_dispersion_real
_atom_type_scat_dispersion_imag
_atom_type_scat_source
C C 0.0181 0.0091 'International Tables Vol C Tables 4.2.6.8 and 6.1.1.4'
H H 0.0000 0.0000 'International Tables Vol C Tables 4.2.6.8 and 6.1.1.4'
Cl Cl 0.3639 0.7018 'International Tables Vol C Tables 4.2.6.8 and 6.1.1.4'
N N 0.0311 0.0180 'International Tables Vol C Tables 4.2.6.8 and 6.1.1.4'
O O 0.0492 0.0322 'International Tables Vol C Tables 4.2.6.8 and 6.1.1.4'
U U -4.3638 13.4090 'International Tables Vol C Tables 4.2.6.8 and 6.1.1.4'

loop_
_exptl_crystal_face_index_h
_exptl_crystal_face_index_k
_exptl_crystal_face_index_l
_exptl_crystal_face_perp_dist
_exptl_oxdiff_crystal_face_indexfrac_h
_exptl_oxdiff_crystal_face_indexfrac_k
_exptl_oxdiff_crystal_face_indexfrac_l
_exptl_oxdiff_crystal_face_x
_exptl_oxdiff_crystal_face_y
_exptl_oxdiff_crystal_face_z
1 9 -1 0.1328 0.7667 9.4762 -0.9649 -0.9728 0.2309 -0.0087
3 -6 4 0.1459 2.9593 -6.1119 4.4111 0.5941 -0.1476 0.7908
-2 9 -1 0.1203 -2.2285 8.7848 -0.8081 -0.9066 -0.0702 -0.4170
-4 7 0 0.1314 -3.8118 7.3411 0.1811 -0.7687 -0.3156 -0.5571
-2 9 3 0.1214 -2.1367 8.5311 2.9151 -0.9173 -0.3821 -0.1113
3 -7 -5 0.1152 2.7584 -6.7687 -5.2159 0.7582 0.6516 0.0113
-3 7 5 0.1119 -3.1292 6.7782 4.7655 -0.7552 -0.6480 -0.0991
-4 4 6 0.1098 -3.5439 4.3383 6.4910 -0.5198 -0.8542 -0.0119
4 -1 -7 0.1000 3.9865 -1.4836 -7.1265 0.2304 0.9732 0.0122
-5 2 6 0.1105 -5.0009 1.5559 5.5642 -0.2236 -0.9346 -0.2784
-3 -2 8 0.1149 -2.8669 -1.5919 8.0303 0.0812 -0.9698 0.2304
5 1 -6 0.0640 4.9988 1.3437 -5.6247 -0.0767 0.9628 0.2606
-4 0 -5 0.2348 -4.3505 0.5000 -4.8698 -0.0089 0.0107 -0.9989
-6 -1 4 0.1231 -5.5738 -1.1256 4.0920 0.0686 -0.8842 -0.4629
4 -1 5 0.1788 4.3616 -0.5201 4.8488 0.0112 -0.0081 0.9989
4 4 -6 0.0793 3.7072 4.3667 -6.2981 -0.3854 0.9231 0.0120
-5 -3 3 0.1315 -5.4150 -3.4883 2.9374 0.3256 -0.7894 -0.5205
-3 -8 1 0.1275 -3.2825 -7.9668 1.4180 0.8083 -0.4945 -0.3183
4 5 4 0.1659 4.1568 4.7064 3.5327 -0.5183 0.1272 0.8439
-2 -9 0 0.1380 -1.7767 -9.1335 -0.1737 0.9473 -0.2259 -0.2249
3 -7 2 0.1169 3.4127 -7.0451 2.3827 0.7118 0.0611 0.7002
-1 -9 -3 0.1601 -0.8244 -8.9552 -2.6444 0.9548 0.0766 -0.2844
2 -9 -4 0.1298 1.6262 -8.5291 -3.5144 0.9224 0.3853 -0.0078
3 -4 -7 0.1049 3.4632 -4.3305 -6.5796 0.5197 0.8543 -0.0065
-4 -2 7 0.1082 -3.9620 -1.5237 7.1486 0.0815 -0.9970 0.0061
3 2 -8 0.1073 3.3926 1.5548 -7.6761 -0.0802 0.9887 -0.1281
-4 -4 6 0.0951 -3.6265 -4.3745 6.3866 0.3854 -0.9231 0.0064
3 4 -7 0.1110 2.9362 4.3750 -7.0219 -0.3800 0.9124 -0.1538
-4 -7 4 0.1197 -3.8746 -6.5367 3.7482 0.6359 -0.7381 -0.2258
5 4 2 0.1596 4.7240 4.4820 2.2774 -0.4817 0.2862 0.8268
0 8 -5 0.1218 0.3602 8.1636 -4.5767 -0.8010 0.4910 -0.3433

loop_
_geom_angle_atom_site_label_1
_geom_angle_atom_site_label_2
_geom_angle_atom_site_label_3
_geom_angle
_geom_angle_site_symmetry_1
_geom_angle_site_symmetry_3
Cl U Cl 180.0 3_676 .
O2 U Cl 89.37(17) . 3_676
O2 U Cl 89.37(17) 3_676 .
O2 U Cl 90.63(17) . .
O2 U Cl 90.63(17) 3_676 3_676
O2 U O2 180.0 3_676 .
O1 U Cl 91.4(3) . .
O1 U Cl 88.6(3) 3_676 .
O1 U Cl 88.6(3) . 3_676
O1 U Cl 91.4(3) 3_676 3_676
O1 U O2 90.9(3) . .
O1 U O2 90.9(3) 3_676 3_676
O1 U O2 89.1(3) 3_676 .
O1 U O2 89.1(3) . 3_676
O1 U O1 180.0(2) 3_676 .
C1 O2 U 167.7(6) . .
C1 N1 C6 118.2(8) . .
C1 N1 C10 122.1(9) . .
C6 N1 C10 115.9(8) . .
C1 N2 C2 117.9(8) . .
C1 N2 C4 124.7(8) . .
C2 N2 C4 115.3(8) . .
O2 C1 N1 118.1(8) . .
O2 C1 N2 120.4(9) . .
N2 C1 N1 121.4(8) . .
N2 C2 C3 114.1(10) . .
C9 C7 C6 110.6(10) . .
C8 C7 C6 108.8(11) . .
C8 C7 C9 112.1(10) . .
N1 C6 C7 114.3(9) . .
N2 C4 C5 112.2(10) . .
N1 C10 C11 112.6(9) . .
C12 C11 C10 106.6(11) . .
C13 C11 C10 113.0(11) . .
C13 C11 C12 112.2(12) . .

loop_
_geom_bond_atom_site_label_1
_geom_bond_atom_site_label_2
_geom_bond_distance
_geom_bond_site_symmetry_2
U Cl 2.663(3) .
U Cl 2.663(3) 3_676
U O2 2.264(6) .
U O2 2.264(6) 3_676
U O1 1.762(6) 3_676
U O1 1.762(6) .
O2 C1 1.285(9) .
N1 C1 1.361(11) .
N1 C6 1.470(12) .
N1 C10 1.474(12) .
N2 C1 1.323(11) .
N2 C2 1.478(12) .
N2 C4 1.491(12) .
C2 C3 1.508(15) .
C7 C6 1.531(13) .
C7 C9 1.515(16) .
C7 C8 1.510(16) .
C4 C5 1.541(16) .
C10 C11 1.534(15) .
C11 C12 1.516(17) .
C11 C13 1.487(18) .
